data_2200617
loop_
_publ_author_name
'Bond, Andrew D.'
'Davies, John E.'

_publ_section_title
;
 (1<i>R</i>)-({-})-Fenchone
;
_journal_issue 11
_journal_name_full 'Acta Crystallographica Section E'
_journal_page_first o1034
_journal_page_last o1035
_journal_paper_doi 10.1107/S1600536801016932
_journal_volume 57
_journal_year 2001
_chemical_formula_iupac 'C10 H16 O'
_chemical_formula_moiety 'C10 H16 O'
_chemical_formula_sum 'C10 H16 O'
_chemical_formula_weight 152.23
_chemical_melting_point 278
_chemical_name_common (1R)-(-)-Fenchone
_chemical_name_systematic
;
 (-)-1,3,3-trimethyl-2-norbornanone
;
_space_group_IT_number 4
_symmetry_cell_setting monoclinic
_symmetry_space_group_name_Hall 'P 2yb'
_symmetry_space_group_name_H-M 'P 1 21 1'
_cell_angle_alpha 90.00
_cell_angle_beta 91.335(4)
_cell_angle_gamma 90.00
_cell_formula_units_Z 2
_cell_length_a 6.0520(7)
_cell_length_b 10.2748(7)
_cell_length_c 7.1621(9)
_cell_measurement_reflns_used 2665
_cell_measurement_temperature 150(2)
_cell_measurement_theta_max 25.03
_cell_measurement_theta_min 1.00
_cell_volume 445.24(8)
_computing_cell_refinement 'HKL SCALEPACK (Otwinowski & Minor, 1997)'
_computing_data_collection 'COLLECT (Nonius, 1998)'
_computing_data_reduction 'HKL DENZO (Otwinowski & Minor 1997) and SCALEPACK'
_computing_molecular_graphics 'XP (Sheldrick, 1993) and CAMERON (Watkin et al., 1996)'
_computing_publication_material SHELXL97
_computing_structure_refinement 'SHELXL97 (Sheldrick, 1997)'
_computing_structure_solution 'SIR92 (Altomare et al., 1994)'
_diffrn_ambient_temperature 150(2)
_diffrn_measured_fraction_theta_full .984
_diffrn_measured_fraction_theta_max .984
_diffrn_measurement_device_type 'Nonius KappaCCD'
_diffrn_measurement_method 'Thin-slice \w and \f'
_diffrn_radiation_source 'fine-focus sealed tube'
_diffrn_radiation_type MoK\a
_diffrn_radiation_wavelength .7107
_diffrn_reflns_av_R_equivalents .078
_diffrn_reflns_av_sigmaI/netI .0600
_diffrn_reflns_limit_h_max 7
_diffrn_reflns_limit_h_min -7
_diffrn_reflns_limit_k_max 10
_diffrn_reflns_limit_k_min -12
_diffrn_reflns_limit_l_max 8
_diffrn_reflns_limit_l_min -6
_diffrn_reflns_number 2506
_diffrn_reflns_theta_full 25.01
_diffrn_reflns_theta_max 25.01
_diffrn_reflns_theta_min 3.97
_diffrn_standards_number 0
_exptl_absorpt_coefficient_mu .071
_exptl_absorpt_correction_T_max 1.000
_exptl_absorpt_correction_T_min .783
_exptl_absorpt_correction_type multi-scan
_exptl_absorpt_process_details '(SORTAV; Blessing, 1995)'
_exptl_crystal_colour colourless
_exptl_crystal_density_diffrn 1.135
_exptl_crystal_density_method 'not measured'
_exptl_crystal_description cylinder
_exptl_crystal_F_000 168
_exptl_crystal_size_rad .15
_refine_diff_density_max .192
_refine_diff_density_min -.220
_refine_ls_extinction_method none
_refine_ls_goodness_of_fit_ref 1.097
_refine_ls_hydrogen_treatment constr
_refine_ls_matrix_type full
_refine_ls_number_parameters 103
_refine_ls_number_reflns 821
_refine_ls_number_restraints 1
_refine_ls_restrained_S_all 1.097
_refine_ls_R_factor_all .0605
_refine_ls_R_factor_gt .0558
_refine_ls_shift/su_max .001
_refine_ls_shift/su_mean .000
_refine_ls_structure_factor_coef Fsqd
_refine_ls_weighting_details 'calc w = 1/[\s^2^(Fo^2^)+(0.1005P)^2^+0.0865P] where P = (Fo^2^+2Fc^2^)/3'
_refine_ls_weighting_scheme calc
_refine_ls_wR_factor_ref .1565
_reflns_number_gt 757
_reflns_number_total 821
_reflns_threshold_expression I>2\s(I)
_cod_data_source_file cf6114.cif
_cod_data_source_block I
_cod_depositor_comments
;
The following automatic conversions were performed:
'_symmetry_cell_setting' value 'Monoclinic' changed to 'monoclinic'
according to '/home/saulius/struct/CIF-dictionaries/cif_core.dic'
dictionary named 'cif_core.dic' version 2.4.1 from 2010-06-29.

Automatic conversion script
Id: cif_fix_enum 1527 2010-12-29 10:47:43Z saulius 

The following automatic conversions were performed:

'_symmetry_cell_setting' value 'Monoclinic' changed to 'monoclinic'
according to /home/saulius/struct/CIF-dictionaries/cif_core.dic
dictionary named 'cif_core.dic' version 2.4.1 from 2010-06-29.

Automatic conversion script
Id: cif_fix_values 1715 2011-07-08 13:25:40Z adriana 
;
_cod_original_sg_symbol_H-M 'P 21'
_cod_database_code 2200617
_cod_database_fobs_code 2200617

loop_
_symmetry_equiv_pos_as_xyz
'x, y, z'
'-x, y+1/2, -z'

loop_
_atom_site_label
_atom_site_fract_x
_atom_site_fract_y
_atom_site_fract_z
_atom_site_U_iso_or_equiv
_atom_site_adp_type
_atom_site_calc_flag
_atom_site_refinement_flags
_atom_site_occupancy
_atom_site_disorder_assembly
_atom_site_disorder_group
_atom_site_type_symbol
O1 .3206(5) .6557(3) .9979(4) .0382(8) Uani d . 1 . . O
C1 .2451(6) .7491(4) .6890(5) .0288(9) Uani d . 1 . . C
C2 .2344(6) .7388(3) .8999(5) .0269(8) Uani d . 1 . . C
C3 .0983(6) .8536(4) .9685(5) .0282(8) Uani d . 1 . . C
C4 .0405(6) .9233(4) .7811(5) .0270(8) Uani d . 1 . . C
H4 -.0912 .9818 .7855 .032 Uiso calc R 1 . . H
C5 .2476(6) .9870(4) .7011(5) .0297(9) Uani d . 1 . . C
H5A .3206 1.0451 .7939 .036 Uiso calc R 1 . . H
H5B .2107 1.0375 .5868 .036 Uiso calc R 1 . . H
C6 .3949(6) .8690(4) .6567(5) .0312(8) Uani d . 1 . . C
H6A .5269 .8666 .7409 .037 Uiso calc R 1 . . H
H6B .4436 .8722 .5257 .037 Uiso calc R 1 . . H
C7 .0140(6) .8069(4) .6455(5) .0294(8) Uani d . 1 . . C
H7A -.1073 .7476 .6800 .035 Uiso calc R 1 . . H
H7B -.0048 .8345 .5136 .035 Uiso calc R 1 . . H
C8 .3129(8) .6255(4) .5892(6) .0380(10) Uani d . 1 . . C
H8A .3125 .6410 .4542 .057 Uiso calc R 1 . . H
H8B .2084 .5557 .6171 .057 Uiso calc R 1 . . H
H8C .4617 .6000 .6320 .057 Uiso calc R 1 . . H
C9 -.1120(7) .8032(4) 1.0608(5) .0331(9) Uani d . 1 . . C
H9A -.1984 .7514 .9703 .050 Uiso calc R 1 . . H
H9B -.2007 .8771 1.1022 .050 Uiso calc R 1 . . H
H9C -.0710 .7489 1.1686 .050 Uiso calc R 1 . . H
C10 .2299(7) .9334(4) 1.1118(5) .0354(9) Uani d . 1 . . C
H10A .3686 .9623 1.0572 .053 Uiso calc R 1 . . H
H10B .2626 .8798 1.2222 .053 Uiso calc R 1 . . H
H10C .1433 1.0095 1.1481 .053 Uiso calc R 1 . . H

loop_
_atom_site_aniso_label
_atom_site_aniso_U_11
_atom_site_aniso_U_22
_atom_site_aniso_U_33
_atom_site_aniso_U_12
_atom_site_aniso_U_13
_atom_site_aniso_U_23
O1 .0414(17) .0372(16) .0360(15) .0090(13) .0021(11) .0087(13)
C1 .0282(19) .033(2) .0250(19) .0018(15) .0037(14) .0006(15)
C2 .0249(18) .0267(17) .0292(18) -.0019(14) .0024(14) .0023(16)
C3 .0284(18) .0318(19) .0246(16) -.0006(16) .0051(13) .0005(15)
C4 .0278(18) .0279(17) .0254(17) .0028(15) .0022(13) .0031(15)
C5 .034(2) .0290(18) .0264(19) -.0005(15) .0051(15) .0035(14)
C6 .0312(19) .0349(19) .0277(17) .0028(17) .0067(14) .0015(17)
C7 .0284(19) .0330(18) .0267(18) .0014(15) .0001(14) -.0036(15)
C8 .043(2) .036(2) .036(2) .0057(18) .0070(17) -.0060(18)
C9 .031(2) .0334(19) .035(2) -.0015(16) .0112(15) .0000(16)
C10 .039(2) .038(2) .0298(19) -.0048(19) .0029(16) -.0033(17)

loop_
_atom_type_symbol
_atom_type_description
_atom_type_scat_dispersion_real
_atom_type_scat_dispersion_imag
_atom_type_scat_source
C C .0033 .0016 'International Tables Vol C Tables 4.2.6.8 and 6.1.1.4'
H H .0000 .0000 'International Tables Vol C Tables 4.2.6.8 and 6.1.1.4'
O O .0106 .0060 'International Tables Vol C Tables 4.2.6.8 and 6.1.1.4'

loop_
_geom_angle_atom_site_label_1
_geom_angle_atom_site_label_2
_geom_angle_atom_site_label_3
_geom_angle
_geom_angle_publ_flag
C2 C1 C8 115.4(3) no
C2 C1 C7 99.7(3) no
C8 C1 C7 118.7(3) no
C2 C1 C6 104.0(3) no
C8 C1 C6 115.4(3) no
C7 C1 C6 101.2(3) no
O1 C2 C1 126.6(3) no
O1 C2 C3 125.7(3) no
C1 C2 C3 107.6(3) no
C10 C3 C2 110.8(3) no
C10 C3 C9 108.5(3) no
C2 C3 C9 109.6(3) no
C10 C3 C4 115.9(3) no
C2 C3 C4 100.9(3) no
C9 C3 C4 110.8(3) no
C5 C4 C7 99.7(3) no
C5 C4 C3 110.5(3) no
C7 C4 C3 101.8(3) no
C5 C4 H4 114.4 no
C7 C4 H4 114.4 no
C3 C4 H4 114.4 no
C4 C5 C6 102.8(3) no
C4 C5 H5A 111.2 no
C6 C5 H5A 111.2 no
C4 C5 H5B 111.2 no
C6 C5 H5B 111.2 no
H5A C5 H5B 109.1 no
C5 C6 C1 104.5(3) no
C5 C6 H6A 110.8 no
C1 C6 H6A 110.8 no
C5 C6 H6B 110.8 no
C1 C6 H6B 110.8 no
H6A C6 H6B 108.9 no
C1 C7 C4 95.2(3) no
C1 C7 H7A 112.7 no
C4 C7 H7A 112.7 no
C1 C7 H7B 112.7 no
C4 C7 H7B 112.7 no
H7A C7 H7B 110.2 no
C1 C8 H8A 109.5 no
C1 C8 H8B 109.5 no
H8A C8 H8B 109.5 no
C1 C8 H8C 109.5 no
H8A C8 H8C 109.5 no
H8B C8 H8C 109.5 no
C3 C9 H9A 109.5 no
C3 C9 H9B 109.5 no
H9A C9 H9B 109.5 no
C3 C9 H9C 109.5 no
H9A C9 H9C 109.5 no
H9B C9 H9C 109.5 no
C3 C10 H10A 109.5 no
C3 C10 H10B 109.5 no
H10A C10 H10B 109.5 no
C3 C10 H10C 109.5 no
H10A C10 H10C 109.5 no
H10B C10 H10C 109.5 no

loop_
_geom_bond_atom_site_label_1
_geom_bond_atom_site_label_2
_geom_bond_site_symmetry_2
_geom_bond_distance
_geom_bond_publ_flag
O1 C2 . 1.216(4) no
C1 C2 . 1.517(5) no
C1 C8 . 1.518(5) no
C1 C7 . 1.545(5) no
C1 C6 . 1.550(5) no
C2 C3 . 1.527(5) no
C3 C10 . 1.524(5) no
C3 C9 . 1.538(5) no
C3 C4 . 1.554(5) no
C4 C5 . 1.537(5) no
C4 C7 . 1.546(5) no
C4 H4 . 1.000 no
C5 C6 . 1.542(6) no
C5 H5A . .990 no
C5 H5B . .990 no
C6 H6A . .990 no
C6 H6B . .990 no
C7 H7A . .990 no
C7 H7B . .990 no
C8 H8A . .980 no
C8 H8B . .980 no
C8 H8C . .980 no
C9 H9A . .980 no
C9 H9B . .980 no
C9 H9C . .980 no
C10 H10A . .980 no
C10 H10B . .980 no
C10 H10C . .980 no

loop_
_geom_torsion_atom_site_label_1
_geom_torsion_atom_site_label_2
_geom_torsion_atom_site_label_3
_geom_torsion_atom_site_label_4
_geom_torsion
_geom_torsion_publ_flag
C8 C1 C2 O1 18.3(6) no
C7 C1 C2 O1 146.6(4) no
C6 C1 C2 O1 -109.2(4) no
C8 C1 C2 C3 -162.7(3) no
C7 C1 C2 C3 -34.3(4) no
C6 C1 C2 C3 69.9(3) no
O1 C2 C3 C10 55.6(5) no
C1 C2 C3 C10 -123.5(3) no
O1 C2 C3 C9 -64.2(5) no
C1 C2 C3 C9 116.8(3) no
O1 C2 C3 C4 178.9(4) no
C1 C2 C3 C4 -.1(4) no
C10 C3 C4 C5 49.3(4) no
C2 C3 C4 C5 -70.4(4) no
C9 C3 C4 C5 173.5(3) no
C10 C3 C4 C7 154.5(3) no
C2 C3 C4 C7 34.8(3) no
C9 C3 C4 C7 -81.3(3) no
C7 C4 C5 C6 -41.2(3) no
C3 C4 C5 C6 65.4(4) no
C4 C5 C6 C1 7.8(3) no
C2 C1 C6 C5 -74.6(3) no
C8 C1 C6 C5 158.0(3) no
C7 C1 C6 C5 28.5(3) no
C2 C1 C7 C4 53.7(3) no
C8 C1 C7 C4 179.8(3) no
C6 C1 C7 C4 -52.8(3) no
C5 C4 C7 C1 58.1(3) no
C3 C4 C7 C1 -55.3(3) no

loop_
_cod_related_entry_id
_cod_related_entry_database
_cod_related_entry_code
1 ChemSpider 74207
